data_4078574
loop_
_publ_author_name
'Xie, Liang'
'Hu, Hongfan'
'Cui, Chunming'

_publ_section_title
;
 Cyclopropanation and Isomerization Reactions of \b-Diketiminato Boron
 Complexes
;
_journal_issue 12
_journal_name_full Organometallics
_journal_page_first 4405
_journal_paper_doi 10.1021/om300337r
_journal_volume 31
_journal_year 2012
_chemical_formula_moiety 'C33 H54 B N3 Si2'
_chemical_formula_sum 'C33 H54 B N3 Si2'
_chemical_formula_weight 559.78
_chemical_name_systematic
; 
 ? 
;
_space_group_IT_number 14
_symmetry_cell_setting monoclinic
_symmetry_space_group_name_Hall '-P 2yn'
_symmetry_space_group_name_H-M 'P 1 21/n 1'
_atom_sites_solution_hydrogens geom
_atom_sites_solution_primary direct
_atom_sites_solution_secondary difmap
_audit_creation_method SHELXL-97
_cell_angle_alpha 90.00
_cell_angle_beta 99.525(5)
_cell_angle_gamma 90.00
_cell_formula_units_Z 4
_cell_length_a 10.799(4)
_cell_length_b 17.115(6)
_cell_length_c 18.214(7)
_cell_measurement_reflns_used 10894
_cell_measurement_temperature 113(2)
_cell_measurement_theta_max 28.0
_cell_measurement_theta_min 1.6
_cell_volume 3320(2)
_computing_cell_refinement 'CrystalClear-SM Expert 2.0 r2'
_computing_data_collection 'CrystalClear-SM Expert 2.0 r2 (Rigaku, 2009)'
_computing_data_reduction 'CrystalClear-SM Expert 2.0 r2'
_computing_molecular_graphics 'Bruker SHELXTL'
_computing_publication_material 'Bruker SHELXTL'
_computing_structure_refinement 'SHELXL-97 (Sheldrick, 1997)'
_computing_structure_solution 'SHELXS-97 (Sheldrick, 1990)'
_diffrn_ambient_temperature 113(2)
_diffrn_detector_area_resol_mean 14.6
_diffrn_measured_fraction_theta_full 0.993
_diffrn_measured_fraction_theta_max 0.993
_diffrn_measurement_device_type 'Rigaku Saturn 724CCD camera'
_diffrn_measurement_method \w
_diffrn_radiation_monochromator Multilayer
_diffrn_radiation_source 'Rotating Anode'
_diffrn_radiation_type MoK\a
_diffrn_radiation_wavelength 0.71073
_diffrn_reflns_av_R_equivalents 0.0621
_diffrn_reflns_av_sigmaI/netI 0.0696
_diffrn_reflns_limit_h_max 14
_diffrn_reflns_limit_h_min -10
_diffrn_reflns_limit_k_max 22
_diffrn_reflns_limit_k_min -22
_diffrn_reflns_limit_l_max 23
_diffrn_reflns_limit_l_min -23
_diffrn_reflns_number 33665
_diffrn_reflns_theta_full 27.92
_diffrn_reflns_theta_max 27.92
_diffrn_reflns_theta_min 1.64
_diffrn_standards_decay_% 0
_diffrn_standards_interval_count 0
_diffrn_standards_interval_time 0
_diffrn_standards_number 0
_exptl_absorpt_coefficient_mu 0.132
_exptl_absorpt_correction_T_max 0.9766
_exptl_absorpt_correction_T_min 0.9715
_exptl_absorpt_correction_type multi-scan
_exptl_absorpt_process_details Crystalclear
_exptl_crystal_colour colorless
_exptl_crystal_density_diffrn 1.120
_exptl_crystal_density_method 'not measured'
_exptl_crystal_description prism
_exptl_crystal_F_000 1224
_exptl_crystal_size_max 0.22
_exptl_crystal_size_mid 0.20
_exptl_crystal_size_min 0.18
_refine_diff_density_max 0.315
_refine_diff_density_min -0.262
_refine_diff_density_rms 0.043
_refine_ls_extinction_coef 0.0036(7)
_refine_ls_extinction_expression Fc^*^=kFc[1+0.001xFc^2^\l^3^/sin(2\q)]^-1/4^
_refine_ls_extinction_method SHELXL
_refine_ls_goodness_of_fit_ref 1.146
_refine_ls_hydrogen_treatment constr
_refine_ls_matrix_type full
_refine_ls_number_parameters 467
_refine_ls_number_reflns 7891
_refine_ls_number_restraints 53
_refine_ls_restrained_S_all 1.151
_refine_ls_R_factor_all 0.1057
_refine_ls_R_factor_gt 0.0697
_refine_ls_shift/su_max 0.001
_refine_ls_shift/su_mean 0.000
_refine_ls_structure_factor_coef Fsqd
_refine_ls_weighting_details 'calc w=1/[\s^2^(Fo^2^)+(0.0650P)^2^+0.0000P] where P=(Fo^2^+2Fc^2^)/3'
_refine_ls_weighting_scheme calc
_refine_ls_wR_factor_gt 0.1537
_refine_ls_wR_factor_ref 0.1738
_reflns_number_gt 5574
_reflns_number_total 7891
_reflns_threshold_expression >2sigma(I)
_cod_data_source_file om300337r_si_005.cif
_cod_data_source_block shelx
_cod_depositor_comments
;
The following automatic conversions were performed:

'_exptl_absorpt_correction_type' value 'Multi-scan' changed to
'multi-scan' according to
/home/saulius/struct/CIF-dictionaries/cif_core.dic dictionary named
'cif_core.dic' version 2.4.1 from 2010-06-29.

Automatic conversion script
Id: cif_fix_values 1891 2012-01-12 08:04:46Z andrius 
;
_cod_original_sg_symbol_H-M P2(1)/n
_cod_database_code 4078574

loop_
_symmetry_equiv_pos_as_xyz
'x, y, z'
'-x+1/2, y+1/2, -z+1/2'
'-x, -y, -z'
'x-1/2, -y-1/2, z-1/2'

loop_
_atom_site_label
_atom_site_type_symbol
_atom_site_fract_x
_atom_site_fract_y
_atom_site_fract_z
_atom_site_U_iso_or_equiv
_atom_site_adp_type
_atom_site_occupancy
_atom_site_symmetry_multiplicity
_atom_site_calc_flag
_atom_site_refinement_flags
_atom_site_disorder_assembly
_atom_site_disorder_group
B1 B 0.8821(3) 0.85161(13) 0.23596(15) 0.0344(6) Uani 1 1 d . A .
N1 N 0.75503(17) 0.86526(10) 0.19269(10) 0.0336(5) Uani 1 1 d . . .
N2 N 0.9176(2) 0.87698(10) 0.31274(11) 0.0431(5) Uani 1 1 d U . .
N3 N 0.97887(18) 0.81173(10) 0.20316(11) 0.0388(5) Uani 1 1 d . . .
Si1 Si 0.62689(7) 0.80738(4) 0.20720(4) 0.0437(2) Uani 1 1 d . . .
Si2 Si 0.72769(7) 0.94158(4) 0.12707(4) 0.0460(2) Uani 1 1 d . . .
C1 C 1.0425(6) 0.8776(4) 0.3506(3) 0.0295(13) Uani 0.668(5) 1 d PD A 1
C2 C 1.0811(4) 0.9033(2) 0.4321(2) 0.0370(11) Uani 0.668(5) 1 d PD A 1
H2A H 1.0144 0.9232 0.4585 0.044 Uiso 0.668(5) 1 calc PR A 1
H2B H 1.1481 0.8732 0.4635 0.044 Uiso 0.668(5) 1 calc PR A 1
C3 C 1.1175(6) 0.9529(4) 0.3715(4) 0.0376(17) Uani 0.668(5) 1 d PD A 1
C4 C 1.0553(8) 1.0319(3) 0.3600(5) 0.0441(16) Uani 0.668(5) 1 d PD A 1
H4A H 0.9696 1.0286 0.3710 0.066 Uiso 0.668(5) 1 calc PR A 1
H4B H 1.0525 1.0484 0.3083 0.066 Uiso 0.668(5) 1 calc PR A 1
H4C H 1.1033 1.0701 0.3934 0.066 Uiso 0.668(5) 1 calc PR A 1
C5 C 1.2567(5) 0.9549(4) 0.3663(3) 0.0474(14) Uani 0.668(5) 1 d PD A 1
H5A H 1.3007 0.9889 0.4055 0.071 Uiso 0.668(5) 1 calc PR A 1
H5B H 1.2677 0.9753 0.3175 0.071 Uiso 0.668(5) 1 calc PR A 1
H5C H 1.2913 0.9020 0.3726 0.071 Uiso 0.668(5) 1 calc PR A 1
C6 C 1.1119(4) 0.8106(2) 0.3266(2) 0.0305(9) Uani 0.668(5) 1 d PD A 1
H6 H 1.1779 0.7883 0.3613 0.037 Uiso 0.668(5) 1 calc PR A 1
C7 C 1.0862(6) 0.7795(3) 0.2581(3) 0.0276(12) Uani 0.668(5) 1 d PD A 1
C8 C 1.1487(7) 0.7030(4) 0.2380(4) 0.0327(17) Uani 0.668(5) 1 d PD A 1
C9 C 1.2528(5) 0.6789(3) 0.3033(3) 0.0520(15) Uani 0.668(5) 1 d PD A 1
H9A H 1.3151 0.7208 0.3131 0.078 Uiso 0.668(5) 1 calc PR A 1
H9B H 1.2938 0.6310 0.2902 0.078 Uiso 0.668(5) 1 calc PR A 1
H9C H 1.2153 0.6696 0.3480 0.078 Uiso 0.668(5) 1 calc PR A 1
C10 C 1.2124(4) 0.7129(3) 0.1686(2) 0.0434(12) Uani 0.668(5) 1 d PD A 1
H10A H 1.1480 0.7194 0.1243 0.065 Uiso 0.668(5) 1 calc PR A 1
H10B H 1.2629 0.6664 0.1626 0.065 Uiso 0.668(5) 1 calc PR A 1
H10C H 1.2668 0.7590 0.1748 0.065 Uiso 0.668(5) 1 calc PR A 1
C11 C 1.0511(9) 0.6370(5) 0.2242(5) 0.0513(13) Uani 0.668(5) 1 d PD A 1
H11A H 1.0127 0.6296 0.2689 0.077 Uiso 0.668(5) 1 calc PR A 1
H11B H 1.0924 0.5885 0.2130 0.077 Uiso 0.668(5) 1 calc PR A 1
H11C H 0.9860 0.6509 0.1821 0.077 Uiso 0.668(5) 1 calc PR A 1
C1' C 1.0979(12) 0.7815(7) 0.2320(6) 0.044(4) Uani 0.332(5) 1 d PD A 2
C2' C 1.1980(8) 0.7394(5) 0.1956(5) 0.039(2) Uani 0.332(5) 1 d PD A 2
H2'1 H 1.1777 0.7278 0.1417 0.046 Uiso 0.332(5) 1 calc PR A 2
H2'2 H 1.2872 0.7523 0.2139 0.046 Uiso 0.332(5) 1 calc PR A 2
C3' C 1.1275(15) 0.6953(8) 0.2472(8) 0.040(4) Uani 0.332(5) 1 d PD A 2
C4' C 1.036(2) 0.6351(12) 0.2087(11) 0.0513(13) Uani 0.332(5) 1 d PDU A 2
H4'1 H 1.0082 0.6506 0.1567 0.077 Uiso 0.332(5) 1 calc PR A 2
H4'2 H 0.9625 0.6321 0.2341 0.077 Uiso 0.332(5) 1 calc PR A 2
H4'3 H 1.0767 0.5840 0.2103 0.077 Uiso 0.332(5) 1 calc PR A 2
C5' C 1.1995(10) 0.6645(7) 0.3208(6) 0.050(3) Uani 0.332(5) 1 d PDU A 2
H5'1 H 1.2514 0.6199 0.3110 0.076 Uiso 0.332(5) 1 calc PR A 2
H5'2 H 1.1399 0.6478 0.3528 0.076 Uiso 0.332(5) 1 calc PR A 2
H5'3 H 1.2534 0.7059 0.3457 0.076 Uiso 0.332(5) 1 calc PR A 2
C6' C 1.1492(7) 0.8353(4) 0.2946(4) 0.0312(18) Uani 0.332(5) 1 d PD A 2
H6' H 1.2376 0.8384 0.3095 0.037 Uiso 0.332(5) 1 calc PR A 2
C7' C 1.0739(10) 0.8802(8) 0.3313(6) 0.029(3) Uani 0.332(5) 1 d PD A 2
C8' C 1.1289(10) 0.9419(7) 0.3882(6) 0.028(3) Uani 0.332(5) 1 d PD A 2
C9' C 1.2742(8) 0.9387(7) 0.3994(6) 0.045(3) Uani 0.332(5) 1 d PD A 2
H9'1 H 1.3028 0.8862 0.4155 0.068 Uiso 0.332(5) 1 calc PR A 2
H9'2 H 1.3092 0.9769 0.4373 0.068 Uiso 0.332(5) 1 calc PR A 2
H9'3 H 1.3025 0.9512 0.3523 0.068 Uiso 0.332(5) 1 calc PR A 2
C10' C 1.0882(7) 0.9270(5) 0.4644(4) 0.041(2) Uani 0.332(5) 1 d PD A 2
H10D H 0.9995 0.9411 0.4616 0.062 Uiso 0.332(5) 1 calc PR A 2
H10E H 1.1395 0.9588 0.5025 0.062 Uiso 0.332(5) 1 calc PR A 2
H10F H 1.0996 0.8716 0.4773 0.062 Uiso 0.332(5) 1 calc PR A 2
C11' C 1.0854(16) 1.0243(7) 0.3604(10) 0.059(5) Uani 0.332(5) 1 d PDU A 2
H11D H 1.1127 1.0344 0.3126 0.088 Uiso 0.332(5) 1 calc PR A 2
H11E H 1.1222 1.0634 0.3969 0.088 Uiso 0.332(5) 1 calc PR A 2
H11F H 0.9936 1.0273 0.3540 0.088 Uiso 0.332(5) 1 calc PR A 2
C12 C 0.8310(3) 0.87846(13) 0.36627(13) 0.0448(7) Uani 1 1 d U A .
C13 C 0.8305(3) 0.81354(14) 0.41450(15) 0.0582(8) Uani 1 1 d . . .
C14 C 0.7527(4) 0.81515(19) 0.46807(16) 0.0765(11) Uani 1 1 d . A .
H14 H 0.7505 0.7712 0.4997 0.092 Uiso 1 1 calc R . .
C15 C 0.6784(4) 0.8792(2) 0.47630(17) 0.0782(11) Uani 1 1 d . . .
H15 H 0.6275 0.8801 0.5141 0.094 Uiso 1 1 calc R A .
C16 C 0.6793(3) 0.94124(17) 0.42915(15) 0.0648(9) Uani 1 1 d . A .
H16 H 0.6270 0.9849 0.4342 0.078 Uiso 1 1 calc R . .
C17 C 0.7544(3) 0.94260(14) 0.37380(14) 0.0494(7) Uani 1 1 d . . .
C18 C 0.9136(3) 0.74283(15) 0.40955(16) 0.0740(10) Uani 1 1 d . A .
H18A H 0.9992 0.7544 0.4344 0.111 Uiso 1 1 calc R . .
H18B H 0.9145 0.7303 0.3571 0.111 Uiso 1 1 calc R . .
H18C H 0.8806 0.6981 0.4339 0.111 Uiso 1 1 calc R . .
C19 C 0.7456(3) 1.01318(14) 0.32325(14) 0.0516(7) Uani 1 1 d . A .
H19A H 0.7987 1.0051 0.2851 0.077 Uiso 1 1 calc R . .
H19B H 0.7743 1.0597 0.3527 0.077 Uiso 1 1 calc R . .
H19C H 0.6583 1.0205 0.2992 0.077 Uiso 1 1 calc R . .
C20 C 0.9896(2) 0.81936(13) 0.12493(15) 0.0425(6) Uani 1 1 d . A .
C21 C 1.0745(3) 0.87556(15) 0.10581(18) 0.0547(8) Uani 1 1 d . . .
C22 C 1.0914(3) 0.88250(18) 0.0324(2) 0.0712(9) Uani 1 1 d . A .
H22 H 1.1466 0.9214 0.0193 0.085 Uiso 1 1 calc R . .
C23 C 1.0290(3) 0.83356(19) -0.0227(2) 0.0709(9) Uani 1 1 d . . .
H23 H 1.0432 0.8377 -0.0726 0.085 Uiso 1 1 calc R A .
C24 C 0.9457(3) 0.77856(16) -0.00327(17) 0.0552(7) Uani 1 1 d . A .
H24 H 0.9027 0.7450 -0.0406 0.066 Uiso 1 1 calc R . .
C25 C 0.9238(2) 0.77156(13) 0.06931(15) 0.0423(6) Uani 1 1 d . . .
C26 C 1.1521(3) 0.92731(16) 0.1636(2) 0.0751(10) Uani 1 1 d . A .
H26A H 1.2263 0.8985 0.1876 0.113 Uiso 1 1 calc R . .
H26B H 1.1014 0.9428 0.2011 0.113 Uiso 1 1 calc R . .
H26C H 1.1788 0.9740 0.1393 0.113 Uiso 1 1 calc R . .
C27 C 0.8257(2) 0.71295(14) 0.08290(15) 0.0462(6) Uani 1 1 d . A .
H27A H 0.7448 0.7267 0.0528 0.069 Uiso 1 1 calc R . .
H27B H 0.8177 0.7134 0.1357 0.069 Uiso 1 1 calc R . .
H27C H 0.8507 0.6607 0.0690 0.069 Uiso 1 1 calc R . .
C28 C 0.6788(3) 0.71361(14) 0.25538(15) 0.0523(7) Uani 1 1 d . . .
H28A H 0.7551 0.6950 0.2384 0.078 Uiso 1 1 calc R . .
H28B H 0.6123 0.6744 0.2437 0.078 Uiso 1 1 calc R . .
H28C H 0.6963 0.7223 0.3093 0.078 Uiso 1 1 calc R . .
C29 C 0.5186(3) 0.85366(18) 0.26566(17) 0.0643(9) Uani 1 1 d . . .
H29A H 0.5601 0.8556 0.3177 0.096 Uiso 1 1 calc R . .
H29B H 0.4415 0.8227 0.2619 0.096 Uiso 1 1 calc R . .
H29C H 0.4977 0.9068 0.2478 0.096 Uiso 1 1 calc R . .
C30 C 0.5237(3) 0.7825(2) 0.11664(15) 0.0657(9) Uani 1 1 d . . .
H30A H 0.4870 0.8304 0.0930 0.099 Uiso 1 1 calc R . .
H30B H 0.4563 0.7474 0.1261 0.099 Uiso 1 1 calc R . .
H30C H 0.5738 0.7565 0.0836 0.099 Uiso 1 1 calc R . .
C31 C 0.8574(3) 1.01464(14) 0.14353(15) 0.0570(8) Uani 1 1 d . . .
H31A H 0.9024 1.0095 0.1946 0.086 Uiso 1 1 calc R . .
H31B H 0.8224 1.0674 0.1361 0.086 Uiso 1 1 calc R . .
H31C H 0.9157 1.0054 0.1085 0.086 Uiso 1 1 calc R . .
C32 C 0.7131(3) 0.91208(16) 0.02687(14) 0.0600(8) Uani 1 1 d . . .
H32A H 0.7964 0.8995 0.0155 0.090 Uiso 1 1 calc R . .
H32B H 0.6767 0.9552 -0.0049 0.090 Uiso 1 1 calc R . .
H32C H 0.6587 0.8661 0.0177 0.090 Uiso 1 1 calc R . .
C33 C 0.5757(3) 0.99338(18) 0.13205(16) 0.0705(10) Uani 1 1 d . . .
H33A H 0.5058 0.9565 0.1203 0.106 Uiso 1 1 calc R . .
H33B H 0.5646 1.0365 0.0961 0.106 Uiso 1 1 calc R . .
H33C H 0.5775 1.0141 0.1824 0.106 Uiso 1 1 calc R . .

loop_
_atom_site_aniso_label
_atom_site_aniso_U_11
_atom_site_aniso_U_22
_atom_site_aniso_U_33
_atom_site_aniso_U_23
_atom_site_aniso_U_13
_atom_site_aniso_U_12
B1 0.0388(16) 0.0198(11) 0.0411(16) 0.0060(10) -0.0035(12) -0.0039(10)
N1 0.0329(11) 0.0311(10) 0.0341(11) -0.0019(8) -0.0022(8) 0.0021(8)
N2 0.0498(13) 0.0252(9) 0.0455(12) 0.0034(8) -0.0178(10) -0.0033(9)
N3 0.0310(11) 0.0262(9) 0.0554(14) 0.0072(9) -0.0036(9) -0.0030(8)
Si1 0.0328(4) 0.0522(4) 0.0450(4) -0.0135(3) 0.0034(3) -0.0067(3)
Si2 0.0576(5) 0.0377(4) 0.0379(4) 0.0012(3) -0.0059(3) 0.0141(3)
C1 0.025(3) 0.026(2) 0.037(3) -0.001(2) 0.003(2) 0.001(2)
C2 0.038(2) 0.039(2) 0.032(3) -0.0112(18) 0.001(2) 0.0023(18)
C3 0.036(3) 0.041(3) 0.035(3) -0.007(2) 0.001(2) 0.001(2)
C4 0.054(4) 0.025(2) 0.052(4) -0.009(2) 0.004(3) -0.012(2)
C5 0.038(3) 0.048(3) 0.052(4) -0.017(3) -0.004(2) -0.009(2)
C6 0.030(2) 0.0282(19) 0.032(2) -0.0041(16) 0.0026(17) 0.0075(15)
C7 0.027(2) 0.0222(19) 0.032(3) 0.004(2) -0.001(2) 0.0033(15)
C8 0.031(3) 0.031(3) 0.036(3) -0.007(2) 0.006(3) 0.009(2)
C9 0.062(4) 0.044(3) 0.047(3) -0.002(2) 0.002(3) 0.031(3)
C10 0.041(2) 0.049(3) 0.043(3) -0.007(2) 0.018(2) 0.015(2)
C11 0.053(3) 0.0282(13) 0.074(4) -0.001(2) 0.015(3) 0.0032(16)
C1' 0.054(7) 0.041(5) 0.031(7) -0.001(5) -0.014(5) -0.015(5)
C2' 0.027(5) 0.055(6) 0.033(5) -0.007(4) 0.003(4) 0.000(4)
C3' 0.042(8) 0.052(8) 0.027(6) -0.013(5) 0.012(5) 0.007(5)
C4' 0.053(3) 0.0282(13) 0.074(4) -0.001(2) 0.015(3) 0.0032(16)
C5' 0.045(6) 0.045(5) 0.056(6) -0.012(4) -0.006(4) 0.015(5)
C6' 0.027(4) 0.037(4) 0.028(4) 0.000(3) 0.000(3) -0.005(3)
C7' 0.015(5) 0.036(4) 0.035(6) 0.001(4) 0.002(4) -0.009(4)
C8' 0.029(6) 0.031(5) 0.019(5) -0.014(4) -0.006(4) -0.001(4)
C9' 0.028(5) 0.060(7) 0.047(7) -0.022(5) 0.000(5) -0.013(4)
C10' 0.038(5) 0.048(5) 0.036(5) -0.016(4) 0.003(4) -0.006(4)
C11' 0.057(8) 0.055(8) 0.058(8) -0.007(6) -0.008(6) -0.005(5)
C12 0.0632(18) 0.0321(12) 0.0338(14) 0.0010(10) -0.0070(12) -0.0106(12)
C13 0.091(2) 0.0327(13) 0.0410(16) 0.0030(11) -0.0181(15) -0.0165(14)
C14 0.132(3) 0.056(2) 0.0354(17) 0.0061(14) -0.0035(18) -0.037(2)
C15 0.129(3) 0.061(2) 0.0461(19) -0.0092(16) 0.0182(19) -0.029(2)
C16 0.101(3) 0.0496(17) 0.0435(17) -0.0042(13) 0.0115(17) -0.0097(16)
C17 0.070(2) 0.0380(14) 0.0368(15) -0.0024(11) -0.0030(13) -0.0066(12)
C18 0.113(3) 0.0288(14) 0.067(2) 0.0113(13) -0.0264(18) -0.0103(15)
C19 0.0668(19) 0.0365(13) 0.0495(16) 0.0049(11) 0.0034(14) 0.0092(12)
C20 0.0311(13) 0.0303(12) 0.0659(18) 0.0044(11) 0.0071(12) 0.0019(10)
C21 0.0435(17) 0.0372(14) 0.085(2) 0.0121(14) 0.0136(15) -0.0031(12)
C22 0.061(2) 0.0532(19) 0.105(3) 0.0113(18) 0.030(2) -0.0104(15)
C23 0.075(2) 0.063(2) 0.084(2) 0.0152(18) 0.040(2) 0.0057(17)
C24 0.0510(18) 0.0493(16) 0.066(2) 0.0030(14) 0.0129(15) 0.0032(13)
C25 0.0391(15) 0.0345(13) 0.0540(16) 0.0034(11) 0.0093(12) 0.0007(10)
C26 0.0514(19) 0.0421(16) 0.128(3) 0.0075(17) 0.0049(19) -0.0211(14)
C27 0.0426(15) 0.0421(14) 0.0538(16) -0.0070(12) 0.0072(12) -0.0074(11)
C28 0.0629(19) 0.0445(15) 0.0532(17) -0.0107(12) 0.0210(14) -0.0220(13)
C29 0.0401(17) 0.085(2) 0.070(2) -0.0246(17) 0.0147(15) -0.0033(15)
C30 0.0366(16) 0.098(2) 0.060(2) -0.0252(17) 0.0000(14) -0.0076(15)
C31 0.090(2) 0.0332(13) 0.0471(16) 0.0078(11) 0.0078(15) 0.0027(14)
C32 0.075(2) 0.0538(17) 0.0445(16) 0.0040(13) -0.0090(14) 0.0172(15)
C33 0.077(2) 0.070(2) 0.0566(19) -0.0018(15) -0.0098(16) 0.0369(17)

loop_
_atom_type_symbol
_atom_type_description
_atom_type_scat_dispersion_real
_atom_type_scat_dispersion_imag
_atom_type_scat_source
C C 0.0033 0.0016 'International Tables Vol C Tables 4.2.6.8 and 6.1.1.4'
H H 0.0000 0.0000 'International Tables Vol C Tables 4.2.6.8 and 6.1.1.4'
B B 0.0013 0.0007 'International Tables Vol C Tables 4.2.6.8 and 6.1.1.4'
N N 0.0061 0.0033 'International Tables Vol C Tables 4.2.6.8 and 6.1.1.4'
Si Si 0.0817 0.0704 'International Tables Vol C Tables 4.2.6.8 and 6.1.1.4'

loop_
_geom_angle_atom_site_label_1
_geom_angle_atom_site_label_2
_geom_angle_atom_site_label_3
_geom_angle
N2 B1 N3 116.2(2)
N2 B1 N1 122.5(2)
N3 B1 N1 121.3(2)
B1 N1 Si1 120.91(15)
B1 N1 Si2 120.90(15)
Si1 N1 Si2 118.17(10)
C1 N2 B1 123.5(3)
C1 N2 C12 109.9(3)
B1 N2 C12 123.5(2)
C1 N2 C7' 17.4(5)
B1 N2 C7' 107.6(4)
C12 N2 C7' 127.2(4)
C1' N3 C20 100.6(5)
C1' N3 B1 133.9(4)
C20 N3 B1 122.60(18)
C1' N3 C7 19.9(5)
C20 N3 C7 120.4(3)
B1 N3 C7 115.2(3)
N1 Si1 C28 111.83(11)
N1 Si1 C30 111.30(12)
C28 Si1 C30 107.76(14)
N1 Si1 C29 115.25(12)
C28 Si1 C29 105.19(14)
C30 Si1 C29 104.95(13)
N1 Si2 C31 110.54(11)
N1 Si2 C32 116.00(11)
C31 Si2 C32 106.06(14)
N1 Si2 C33 111.49(13)
C31 Si2 C33 108.34(14)
C32 Si2 C33 103.93(13)
N2 C1 C6 109.9(4)
N2 C1 C3 123.4(5)
C6 C1 C3 116.9(5)
N2 C1 C2 124.0(4)
C6 C1 C2 116.0(5)
C3 C1 C2 58.3(3)
C3 C2 C1 60.8(3)
C3 C2 H2A 117.7
C1 C2 H2A 117.7
C3 C2 H2B 117.7
C1 C2 H2B 117.7
H2A C2 H2B 114.8
C2 C3 C4 116.4(5)
C2 C3 C5 116.2(5)
C4 C3 C5 113.2(5)
C2 C3 C1 60.9(4)
C4 C3 C1 120.8(5)
C5 C3 C1 119.3(5)
C7 C6 C1 123.1(4)
C7 C6 H6 118.5
C1 C6 H6 118.5
C6 C7 N3 119.4(4)
C6 C7 C8 121.7(4)
N3 C7 C8 118.1(4)
C11 C8 C7 110.3(6)
C11 C8 C10 109.5(6)
C7 C8 C10 111.8(5)
C11 C8 C9 108.7(5)
C7 C8 C9 109.4(5)
C10 C8 C9 107.0(5)
N3 C1' C6' 105.0(7)
N3 C1' C3' 125.1(10)
C6' C1' C3' 114.6(10)
N3 C1' C2' 132.5(8)
C6' C1' C2' 114.7(9)
C3' C1' C2' 58.9(5)
C3' C2' C1' 60.1(5)
C3' C2' H2'1 117.8
C1' C2' H2'1 117.8
C3' C2' H2'2 117.8
C1' C2' H2'2 117.8
H2'1 C2' H2'2 114.9
C2' C3' C4' 114.2(12)
C2' C3' C1' 60.9(5)
C4' C3' C1' 118.1(12)
C2' C3' C5' 118.9(11)
C4' C3' C5' 111.8(8)
C1' C3' C5' 123.6(11)
C3' C4' H4'1 109.5
C3' C4' H4'2 109.5
H4'1 C4' H4'2 109.5
C3' C4' H4'3 109.5
H4'1 C4' H4'3 109.5
H4'2 C4' H4'3 109.5
C3' C5' H5'1 109.5
C3' C5' H5'2 109.5
H5'1 C5' H5'2 109.5
C3' C5' H5'3 109.5
H5'1 C5' H5'3 109.5
H5'2 C5' H5'3 109.5
C7' C6' C1' 122.7(8)
C7' C6' H6' 118.6
C1' C6' H6' 118.6
C6' C7' C8' 121.5(8)
C6' C7' N2 123.1(8)
C8' C7' N2 115.2(7)
C7' C8' C10' 111.0(7)
C7' C8' C11' 110.2(7)
C10' C8' C11' 109.2(8)
C7' C8' C9' 109.6(7)
C10' C8' C9' 108.0(7)
C11' C8' C9' 108.8(8)
C8' C9' H9'1 109.5
C8' C9' H9'2 109.5
H9'1 C9' H9'2 109.5
C8' C9' H9'3 109.5
H9'1 C9' H9'3 109.5
H9'2 C9' H9'3 109.5
C8' C10' H10D 109.5
C8' C10' H10E 109.5
H10D C10' H10E 109.5
C8' C10' H10F 109.5
H10D C10' H10F 109.5
H10E C10' H10F 109.5
C8' C11' H11D 109.5
C8' C11' H11E 109.5
H11D C11' H11E 109.5
C8' C11' H11F 109.5
H11D C11' H11F 109.5
H11E C11' H11F 109.5
C17 C12 C13 119.5(3)
C17 C12 N2 122.4(2)
C13 C12 N2 118.0(2)
C14 C13 C12 119.0(3)
C14 C13 C18 119.3(3)
C12 C13 C18 121.7(3)
C15 C14 C13 121.4(3)
C15 C14 H14 119.3
C13 C14 H14 119.3
C16 C15 C14 118.9(3)
C16 C15 H15 120.5
C14 C15 H15 120.5
C15 C16 C17 122.2(3)
C15 C16 H16 118.9
C17 C16 H16 118.9
C16 C17 C12 118.9(3)
C16 C17 C19 117.9(3)
C12 C17 C19 123.2(3)
C13 C18 H18A 109.5
C13 C18 H18B 109.5
H18A C18 H18B 109.5
C13 C18 H18C 109.5
H18A C18 H18C 109.5
H18B C18 H18C 109.5
C17 C19 H19A 109.5
C17 C19 H19B 109.5
H19A C19 H19B 109.5
C17 C19 H19C 109.5
H19A C19 H19C 109.5
H19B C19 H19C 109.5
C25 C20 C21 119.5(3)
C25 C20 N3 122.9(2)
C21 C20 N3 117.6(2)
C22 C21 C20 119.4(3)
C22 C21 C26 118.3(3)
C20 C21 C26 122.2(3)
C21 C22 C23 121.3(3)
C21 C22 H22 119.4
C23 C22 H22 119.4
C24 C23 C22 118.8(3)
C24 C23 H23 120.6
C22 C23 H23 120.6
C25 C24 C23 121.4(3)
C25 C24 H24 119.3
C23 C24 H24 119.3
C24 C25 C20 119.6(2)
C24 C25 C27 116.7(2)
C20 C25 C27 123.7(2)
C21 C26 H26A 109.5
C21 C26 H26B 109.5
H26A C26 H26B 109.5
C21 C26 H26C 109.5
H26A C26 H26C 109.5
H26B C26 H26C 109.5
C25 C27 H27A 109.5
C25 C27 H27B 109.5
H27A C27 H27B 109.5
C25 C27 H27C 109.5
H27A C27 H27C 109.5
H27B C27 H27C 109.5
Si1 C28 H28A 109.5
Si1 C28 H28B 109.5
H28A C28 H28B 109.5
Si1 C28 H28C 109.5
H28A C28 H28C 109.5
H28B C28 H28C 109.5
Si1 C29 H29A 109.5
Si1 C29 H29B 109.5
H29A C29 H29B 109.5
Si1 C29 H29C 109.5
H29A C29 H29C 109.5
H29B C29 H29C 109.5
Si1 C30 H30A 109.5
Si1 C30 H30B 109.5
H30A C30 H30B 109.5
Si1 C30 H30C 109.5
H30A C30 H30C 109.5
H30B C30 H30C 109.5
Si2 C31 H31A 109.5
Si2 C31 H31B 109.5
H31A C31 H31B 109.5
Si2 C31 H31C 109.5
H31A C31 H31C 109.5
H31B C31 H31C 109.5
Si2 C32 H32A 109.5
Si2 C32 H32B 109.5
H32A C32 H32B 109.5
Si2 C32 H32C 109.5
H32A C32 H32C 109.5
H32B C32 H32C 109.5
Si2 C33 H33A 109.5
Si2 C33 H33B 109.5
H33A C33 H33B 109.5
Si2 C33 H33C 109.5
H33A C33 H33C 109.5
H33B C33 H33C 109.5

loop_
_geom_bond_atom_site_label_1
_geom_bond_atom_site_label_2
_geom_bond_distance
B1 N2 1.454(3)
B1 N3 1.457(3)
B1 N1 1.483(3)
N1 Si1 1.757(2)
N1 Si2 1.7622(19)
N2 C1 1.410(7)
N2 C12 1.459(3)
N2 C7' 1.667(11)
N3 C1' 1.404(13)
N3 C20 1.454(3)
N3 C7 1.505(6)
Si1 C28 1.870(3)
Si1 C30 1.881(3)
Si1 C29 1.882(3)
Si2 C31 1.865(3)
Si2 C32 1.875(3)
Si2 C33 1.881(3)
C1 C6 1.476(6)
C1 C3 1.536(6)
C1 C2 1.538(7)
C2 C3 1.496(6)
C2 H2A 0.9900
C2 H2B 0.9900
C3 C4 1.509(6)
C3 C5 1.522(6)
C4 H4A 0.9800
C4 H4B 0.9800
C4 H4C 0.9800
C5 H5A 0.9800
C5 H5B 0.9800
C5 H5C 0.9800
C6 C7 1.343(6)
C6 H6 0.9500
C7 C8 1.545(6)
C8 C11 1.536(6)
C8 C10 1.545(7)
C8 C9 1.552(6)
C9 H9A 0.9800
C9 H9B 0.9800
C9 H9C 0.9800
C10 H10A 0.9800
C10 H10B 0.9800
C10 H10C 0.9800
C11 H11A 0.9800
C11 H11B 0.9800
C11 H11C 0.9800
C1' C6' 1.498(9)
C1' C3' 1.526(9)
C1' C2' 1.538(9)
C2' C3' 1.507(9)
C2' H2'1 0.9900
C2' H2'2 0.9900
C3' C4' 1.519(9)
C3' C5' 1.527(9)
C4' H4'1 0.9800
C4' H4'2 0.9800
C4' H4'3 0.9800
C5' H5'1 0.9800
C5' H5'2 0.9800
C5' H5'3 0.9800
C6' C7' 1.370(13)
C6' H6' 0.9500
C7' C8' 1.530(9)
C8' C10' 1.544(9)
C8' C11' 1.545(9)
C8' C9' 1.549(9)
C9' H9'1 0.9800
C9' H9'2 0.9800
C9' H9'3 0.9800
C10' H10D 0.9800
C10' H10E 0.9800
C10' H10F 0.9800
C11' H11D 0.9800
C11' H11E 0.9800
C11' H11F 0.9800
C12 C17 1.395(4)
C12 C13 1.417(3)
C13 C14 1.390(4)
C13 C18 1.518(4)
C14 C15 1.381(5)
C14 H14 0.9500
C15 C16 1.367(4)
C15 H15 0.9500
C16 C17 1.395(4)
C16 H16 0.9500
C17 C19 1.512(3)
C18 H18A 0.9800
C18 H18B 0.9800
C18 H18C 0.9800
C19 H19A 0.9800
C19 H19B 0.9800
C19 H19C 0.9800
C20 C25 1.401(3)
C20 C21 1.411(3)
C21 C22 1.385(4)
C21 C26 1.517(4)
C22 C23 1.391(5)
C22 H22 0.9500
C23 C24 1.388(4)
C23 H23 0.9500
C24 C25 1.386(4)
C24 H24 0.9500
C25 C27 1.509(3)
C26 H26A 0.9800
C26 H26B 0.9800
C26 H26C 0.9800
C27 H27A 0.9800
C27 H27B 0.9800
C27 H27C 0.9800
C28 H28A 0.9800
C28 H28B 0.9800
C28 H28C 0.9800
C29 H29A 0.9800
C29 H29B 0.9800
C29 H29C 0.9800
C30 H30A 0.9800
C30 H30B 0.9800
C30 H30C 0.9800
C31 H31A 0.9800
C31 H31B 0.9800
C31 H31C 0.9800
C32 H32A 0.9800
C32 H32B 0.9800
C32 H32C 0.9800
C33 H33A 0.9800
C33 H33B 0.9800
C33 H33C 0.9800

loop_
_geom_torsion_atom_site_label_1
_geom_torsion_atom_site_label_2
_geom_torsion_atom_site_label_3
_geom_torsion_atom_site_label_4
_geom_torsion
N2 B1 N1 Si1 -76.9(2)
N3 B1 N1 Si1 103.2(2)
N2 B1 N1 Si2 101.4(2)
N3 B1 N1 Si2 -78.5(2)
N3 B1 N2 C1 11.8(4)
N1 B1 N2 C1 -168.1(3)
N3 B1 N2 C12 -146.2(2)
N1 B1 N2 C12 34.0(3)
N3 B1 N2 C7' 19.6(5)
N1 B1 N2 C7' -160.3(5)
N2 B1 N3 C1' 10.5(8)
N1 B1 N3 C1' -169.6(8)
N2 B1 N3 C20 -146.0(2)
N1 B1 N3 C20 33.9(3)
N2 B1 N3 C7 18.7(4)
N1 B1 N3 C7 -161.4(3)
B1 N1 Si1 C28 -18.7(2)
Si2 N1 Si1 C28 162.96(12)
B1 N1 Si1 C30 -139.2(2)
Si2 N1 Si1 C30 42.37(16)
B1 N1 Si1 C29 101.4(2)
Si2 N1 Si1 C29 -76.98(16)
B1 N1 Si2 C31 -18.0(2)
Si1 N1 Si2 C31 160.41(13)
B1 N1 Si2 C32 102.8(2)
Si1 N1 Si2 C32 -78.83(16)
B1 N1 Si2 C33 -138.53(19)
Si1 N1 Si2 C33 39.84(16)
B1 N2 C1 C6 -35.4(5)
C12 N2 C1 C6 125.1(3)
C7' N2 C1 C6 -61(2)
B1 N2 C1 C3 109.2(5)
C12 N2 C1 C3 -90.2(5)
C7' N2 C1 C3 84(2)
B1 N2 C1 C2 -179.2(4)
C12 N2 C1 C2 -18.6(6)
C7' N2 C1 C2 155(3)
N2 C1 C2 C3 -111.3(6)
C6 C1 C2 C3 106.9(5)
C1 C2 C3 C4 112.3(6)
C1 C2 C3 C5 -110.5(6)
N2 C1 C3 C2 112.3(5)
C6 C1 C3 C2 -105.3(6)
N2 C1 C3 C4 7.2(9)
C6 C1 C3 C4 149.6(6)
C2 C1 C3 C4 -105.1(6)
N2 C1 C3 C5 -142.2(5)
C6 C1 C3 C5 0.2(8)
C2 C1 C3 C5 105.5(6)
N2 C1 C6 C7 30.6(7)
C3 C1 C6 C7 -116.6(6)
C2 C1 C6 C7 177.6(5)
C1 C6 C7 N3 -2.4(8)
C1 C6 C7 C8 -171.9(5)
C1' N3 C7 C6 139(2)
C20 N3 C7 C6 141.6(4)
B1 N3 C7 C6 -23.4(6)
C1' N3 C7 C8 -51.1(19)
C20 N3 C7 C8 -48.5(6)
B1 N3 C7 C8 146.4(4)
C6 C7 C8 C11 111.3(6)
N3 C7 C8 C11 -58.3(7)
C6 C7 C8 C10 -126.5(6)
N3 C7 C8 C10 63.9(7)
C6 C7 C8 C9 -8.2(8)
N3 C7 C8 C9 -177.8(5)
C20 N3 C1' C6' 126.4(7)
B1 N3 C1' C6' -33.6(12)
C7 N3 C1' C6' -55.9(16)
C20 N3 C1' C3' -97.9(11)
B1 N3 C1' C3' 102.1(9)
C7 N3 C1' C3' 80(3)
C20 N3 C1' C2' -20.1(14)
B1 N3 C1' C2' 179.9(8)
C7 N3 C1' C2' 158(3)
N3 C1' C2' C3' -111.0(14)
C6' C1' C2' C3' 104.9(11)
C1' C2' C3' C4' 109.9(14)
C1' C2' C3' C5' -114.7(14)
N3 C1' C3' C2' 122.8(11)
C6' C1' C3' C2' -105.1(11)
N3 C1' C3' C4' 19(2)
C6' C1' C3' C4' 151.3(16)
C2' C1' C3' C4' -103.6(15)
N3 C1' C3' C5' -130.1(12)
C6' C1' C3' C5' 2.0(18)
C2' C1' C3' C5' 107.1(14)
N3 C1' C6' C7' 23.6(14)
C3' C1' C6' C7' -117.4(12)
C2' C1' C6' C7' 177.0(10)
C1' C6' C7' C8' -172.3(9)
C1' C6' C7' N2 2.7(16)
C1 N2 C7' C6' 132(3)
B1 N2 C7' C6' -26.1(11)
C12 N2 C7' C6' 139.0(8)
C1 N2 C7' C8' -52.9(19)
B1 N2 C7' C8' 149.2(6)
C12 N2 C7' C8' -45.8(10)
C6' C7' C8' C10' -123.4(11)
N2 C7' C8' C10' 61.3(10)
C6' C7' C8' C11' 115.5(12)
N2 C7' C8' C11' -59.9(10)
C6' C7' C8' C9' -4.1(13)
N2 C7' C8' C9' -179.5(8)
C1 N2 C12 C17 112.1(4)
B1 N2 C12 C17 -87.4(3)
C7' N2 C12 C17 109.8(6)
C1 N2 C12 C13 -64.7(4)
B1 N2 C12 C13 95.9(3)
C7' N2 C12 C13 -66.9(6)
C17 C12 C13 C14 0.4(4)
N2 C12 C13 C14 177.3(2)
C17 C12 C13 C18 -179.0(2)
N2 C12 C13 C18 -2.2(3)
C12 C13 C14 C15 -1.5(4)
C18 C13 C14 C15 177.9(3)
C13 C14 C15 C16 1.9(5)
C14 C15 C16 C17 -1.1(5)
C15 C16 C17 C12 0.1(4)
C15 C16 C17 C19 178.4(3)
C13 C12 C17 C16 0.3(4)
N2 C12 C17 C16 -176.4(2)
C13 C12 C17 C19 -177.9(2)
N2 C12 C17 C19 5.4(4)
C1' N3 C20 C25 109.8(6)
B1 N3 C20 C25 -87.2(3)
C7 N3 C20 C25 108.9(4)
C1' N3 C20 C21 -67.5(6)
B1 N3 C20 C21 95.5(3)
C7 N3 C20 C21 -68.4(4)
C25 C20 C21 C22 0.0(4)
N3 C20 C21 C22 177.4(2)
C25 C20 C21 C26 -177.8(2)
N3 C20 C21 C26 -0.4(4)
C20 C21 C22 C23 -1.9(4)
C26 C21 C22 C23 176.0(3)
C21 C22 C23 C24 2.0(5)
C22 C23 C24 C25 -0.1(5)
C23 C24 C25 C20 -1.8(4)
C23 C24 C25 C27 176.5(2)
C21 C20 C25 C24 1.9(4)
N3 C20 C25 C24 -175.4(2)
C21 C20 C25 C27 -176.4(2)
N3 C20 C25 C27 6.4(4)
